data_4116618
loop_
_publ_author_name
'Akikazu Matsumoto'
'Toru Odani'
'Masaaki Chikada'
'Kazuki Sada'
'Mikiji Miyata'

_publ_section_title
;
 Crystal-Lattice Controlled Photopolymerization of Di(benzylammonium)
 (Z,Z)-Muconates
;
_journal_name_full 'Journal of the American Chemical Society'
_journal_page_first 11122
_journal_page_last 11129
_journal_paper_doi 10.1021/ja992558g
_journal_volume 121
_journal_year 1999
_chemical_formula_sum 'C10 H11 Cl N O2'
_chemical_formula_weight 212.66
_space_group_IT_number 14
_symmetry_cell_setting monoclinic
_symmetry_Int_Tables_number 14
_symmetry_space_group_name_Hall '-P 2ybc'
_symmetry_space_group_name_H-M 'P 1 21/c 1'
_audit_creation_date 'Wed Jun 30 22:05:03 1999'
_audit_creation_method 'from TEXRAY.INF file'
_cell_angle_alpha 90
_cell_angle_beta 95.055(5)
_cell_angle_gamma 90
_cell_formula_units_Z 4
_cell_length_a 11.033(2)
_cell_length_b 4.9360(8)
_cell_length_c 18.011(4)
_cell_measurement_reflns_used 0
_cell_measurement_temperature 296.2
_cell_measurement_theta_max 0.0
_cell_measurement_theta_min 0.0
_cell_volume 977.0(3)
_computing_cell_refinement 'MSC/AFC Diffractometer Control'
_computing_data_collection 'MSC/AFC Diffractometer Control'
_computing_data_reduction teXsan
_computing_publication_material teXsan
_computing_structure_refinement teXsan
_computing_structure_solution SIR92
_diffrn_ambient_temperature 296.2
_diffrn_detector_area_resol_mean 0.010000
_diffrn_measurement_device_type 'Rigaku RAXIS-IV'
_diffrn_radiation_detector 'Imaging Plate'
_diffrn_radiation_monochromator graphite
_diffrn_radiation_source 'Rigaku rotating anode'
_diffrn_radiation_type 'Mo K\a'
_diffrn_radiation_wavelength 0.7107
_diffrn_reflns_av_R_equivalents 0.000
_diffrn_reflns_av_sigmaI/netI 0.049
_diffrn_reflns_limit_h_max 12
_diffrn_reflns_limit_h_min 0
_diffrn_reflns_limit_k_max 5
_diffrn_reflns_limit_k_min 0
_diffrn_reflns_limit_l_max 21
_diffrn_reflns_limit_l_min -21
_diffrn_reflns_number 1541
_diffrn_reflns_reduction_process 'Lp corrections applied'
_diffrn_reflns_theta_max 0.00
_diffrn_reflns_theta_min 0.00
_exptl_absorpt_coefficient_mu 0.362
_exptl_absorpt_correction_type none
_exptl_crystal_colour colorless
_exptl_crystal_density_diffrn 1.446
_exptl_crystal_description prism
_exptl_crystal_F_000 444.00
_exptl_crystal_size_max 0.300
_exptl_crystal_size_mid 0.100
_exptl_crystal_size_min 0.080
_refine_diff_density_max 0.41
_refine_diff_density_min -0.44
_refine_ls_extinction_method none
_refine_ls_goodness_of_fit_ref 1.155
_refine_ls_hydrogen_treatment refxyz
_refine_ls_matrix_type full
_refine_ls_number_constraints 0
_refine_ls_number_parameters 160
_refine_ls_number_reflns 1301
_refine_ls_number_restraints 0
_refine_ls_R_factor_all 0.0983
_refine_ls_R_factor_gt 0.0983
_refine_ls_shift/su_max 0.0580
_refine_ls_shift/su_mean 0.0040
_refine_ls_structure_factor_coef Fsqd
_refine_ls_weighting_details 'w = 1/[\s^2^(Fo^2^) + 0.04000(Fo^2^)^2^]'
_refine_ls_weighting_scheme calc
_refine_ls_wR_factor_gt 0.2727
_refine_ls_wR_factor_ref 0.2727
_reflns_number_gt 1301
_reflns_number_total 1541
_reflns_threshold_expression >2.0sigma(I)
_cod_data_source_file ja992558g_2.cif
_cod_data_source_block 2_Cl
_cod_original_sg_symbol_H-M 'P 21/c '
_cod_original_formula_sum 'C10 H11 Cl N O2 '
_cod_database_code 4116618

loop_
_symmetry_equiv_pos_as_xyz
x,y,z
-x,1/2+y,1/2-z
-x,-y,-z
x,1/2-y,1/2+z

loop_
_atom_site_label
_atom_site_type_symbol
_atom_site_fract_x
_atom_site_fract_y
_atom_site_fract_z
_atom_site_U_iso_or_equiv
_atom_site_adp_type
_atom_site_occupancy
_atom_site_calc_flag
Cl(1) Cl 0.9443(1) 0.2839(3) 0.41739(7) 0.0733(5) Uani 1.00 d
O(1) O 0.5806(3) -0.5744(7) 0.1484(2) 0.0634(10) Uani 1.00 d
O(2) O 0.4143(3) -0.3243(7) 0.1230(2) 0.064(1) Uani 1.00 d
N(1) N 0.8278(5) 0.3207(9) 0.1725(2) 0.061(1) Uani 1.00 d
C(1) C 0.7973(5) 0.1190(8) 0.2966(2) 0.052(1) Uani 1.00 d
C(2) C 0.8276(5) 0.0903(9) 0.3736(3) 0.057(1) Uani 1.00 d
C(3) C 0.7676(6) -0.092(1) 0.4158(3) 0.068(2) Uani 1.00 d
C(4) C 0.6717(6) -0.246(1) 0.3823(3) 0.068(2) Uani 1.00 d
C(5) C 0.6406(5) -0.2205(9) 0.3069(3) 0.061(2) Uani 1.00 d
C(6) C 0.7018(5) -0.0378(9) 0.2652(3) 0.057(1) Uani 1.00 d
C(7) C 0.8664(5) 0.3198(10) 0.2534(3) 0.056(1) Uani 1.00 d
C(8) C 0.5246(5) -0.381(1) 0.1143(2) 0.058(1) Uani 1.00 d
C(9) C 0.6003(6) -0.214(1) 0.0656(3) 0.065(2) Uani 1.00 d
C(10) C 0.5620(5) -0.034(1) 0.0114(3) 0.067(2) Uani 1.00 d
H(1) H 0.784(5) -0.12(1) 0.473(3) 0.0821 Uiso 1.00 calc
H(2) H 0.627(6) -0.37(1) 0.407(3) 0.0821 Uiso 1.00 calc
H(3) H 0.571(6) -0.32(1) 0.285(3) 0.0730 Uiso 1.00 calc
H(4) H 0.676(5) -0.03(1) 0.219(3) 0.0684 Uiso 1.00 calc
H(5) H 0.862(5) 0.48(1) 0.272(3) 0.0669 Uiso 1.00 calc
H(6) H 0.957(5) 0.264(10) 0.254(3) 0.0669 Uiso 1.00 calc
H(7) H 0.744(5) 0.36(1) 0.152(3) 0.0726 Uiso 1.00 calc
H(8) H 0.854(5) 0.17(1) 0.143(3) 0.0726 Uiso 1.00 calc
H(9) H 0.864(5) 0.45(1) 0.149(3) 0.0726 Uiso 1.00 calc
H(10) H 0.690(6) -0.28(1) 0.076(3) 0.0775 Uiso 1.00 calc
H(11) H 0.642(6) 0.07(1) -0.015(3) 0.0805 Uiso 1.00 calc

loop_
_atom_site_aniso_label
_atom_site_aniso_U_11
_atom_site_aniso_U_22
_atom_site_aniso_U_33
_atom_site_aniso_U_12
_atom_site_aniso_U_13
_atom_site_aniso_U_23
Cl(1) 0.088(1) 0.0656(9) 0.0629(9) -0.0024(6) -0.0130(7) -0.0057(6)
O(1) 0.076(2) 0.052(2) 0.061(2) 0.006(2) -0.008(2) 0.014(2)
O(2) 0.073(2) 0.060(2) 0.057(2) 0.016(2) 0.003(2) 0.003(2)
N(1) 0.080(3) 0.049(2) 0.053(2) 0.000(2) 0.001(2) 0.011(2)
C(1) 0.065(3) 0.044(2) 0.048(2) 0.005(2) 0.006(2) 0.003(2)
C(2) 0.071(3) 0.047(2) 0.052(3) 0.003(2) 0.002(2) 0.000(2)
C(3) 0.095(4) 0.056(3) 0.051(3) 0.000(3) -0.003(3) 0.003(2)
C(4) 0.089(4) 0.055(3) 0.061(3) -0.008(2) 0.006(3) 0.010(2)
C(5) 0.069(4) 0.044(2) 0.069(3) -0.009(2) 0.001(3) 0.003(2)
C(6) 0.072(3) 0.050(2) 0.048(3) -0.003(2) -0.006(2) 0.002(2)
C(7) 0.067(3) 0.045(2) 0.057(3) -0.002(2) 0.002(2) 0.001(2)
C(8) 0.079(4) 0.053(3) 0.040(2) 0.008(2) -0.002(2) -0.001(2)
C(9) 0.073(3) 0.064(3) 0.056(3) 0.002(2) -0.003(2) 0.012(2)
C(10) 0.078(3) 0.068(3) 0.054(3) 0.002(3) -0.004(3) 0.003(2)

loop_
_atom_type_symbol
_atom_type_description
_atom_type_scat_dispersion_real
_atom_type_scat_dispersion_imag
_atom_type_scat_source
C C 0.003 0.002
;International Tables for Crystallography
(1992, Vol. C, Tables 4.2.6.8 and 6.1.1.1)
;
H H 0.000 0.000
;International Tables for Crystallography
(1992, Vol. C, Table 6.1.1.2)
;
N N 0.006 0.003
;International Tables for Crystallography
(1992, Vol. C, Tables 4.2.6.8 and 6.1.1.1)
;
O O 0.011 0.006
;International Tables for Crystallography
(1992, Vol. C, Tables 4.2.6.8 and 6.1.1.1)
;
Cl Cl 0.148 0.159
;International Tables for Crystallography
(1992, Vol. C, Tables 4.2.6.8 and 6.1.1.1)
;

loop_
_geom_angle_atom_site_label_1
_geom_angle_atom_site_label_2
_geom_angle_atom_site_label_3
_geom_angle
_geom_angle_site_symmetry_1
_geom_angle_site_symmetry_2
_geom_angle_site_symmetry_3
_geom_angle_publ_flag
C(7) N(1) H(7) 123(3) 1_555 1_555 1_555 no
C(7) N(1) H(8) 117(3) 1_555 1_555 1_555 no
C(7) N(1) H(9) 111(3) 1_555 1_555 1_555 no
H(7) N(1) H(8) 105(4) 1_555 1_555 1_555 no
H(7) N(1) H(9) 96(4) 1_555 1_555 1_555 no
H(8) N(1) H(9) 98(5) 1_555 1_555 1_555 no
C(2) C(1) C(6) 116.9(4) 1_555 1_555 1_555 yes
C(2) C(1) C(7) 119.3(4) 1_555 1_555 1_555 yes
C(6) C(1) C(7) 123.8(4) 1_555 1_555 1_555 yes
Cl(1) C(2) C(1) 119.7(4) 1_555 1_555 1_555 yes
Cl(1) C(2) C(3) 118.7(4) 1_555 1_555 1_555 yes
C(1) C(2) C(3) 121.6(4) 1_555 1_555 1_555 yes
C(2) C(3) C(4) 119.8(5) 1_555 1_555 1_555 yes
C(2) C(3) H(1) 125(3) 1_555 1_555 1_555 no
C(4) C(3) H(1) 114(3) 1_555 1_555 1_555 no
C(3) C(4) C(5) 119.3(5) 1_555 1_555 1_555 yes
C(3) C(4) H(2) 124(3) 1_555 1_555 1_555 no
C(5) C(4) H(2) 116(3) 1_555 1_555 1_555 no
C(4) C(5) C(6) 120.3(5) 1_555 1_555 1_555 yes
C(4) C(5) H(3) 118(3) 1_555 1_555 1_555 no
C(6) C(5) H(3) 120(3) 1_555 1_555 1_555 no
C(1) C(6) C(5) 122.0(5) 1_555 1_555 1_555 yes
C(1) C(6) H(4) 122(3) 1_555 1_555 1_555 no
C(5) C(6) H(4) 115(3) 1_555 1_555 1_555 no
N(1) C(7) C(1) 113.3(4) 1_555 1_555 1_555 yes
N(1) C(7) H(5) 111(3) 1_555 1_555 1_555 no
N(1) C(7) H(6) 101(2) 1_555 1_555 1_555 no
C(1) C(7) H(5) 110(3) 1_555 1_555 1_555 no
C(1) C(7) H(6) 110(2) 1_555 1_555 1_555 no
H(5) C(7) H(6) 109(4) 1_555 1_555 1_555 no
O(1) C(8) O(2) 122.5(5) 1_555 1_555 1_555 yes
O(1) C(8) C(9) 115.0(5) 1_555 1_555 1_555 yes
O(2) C(8) C(9) 122.4(4) 1_555 1_555 1_555 yes
C(8) C(9) C(10) 128.4(5) 1_555 1_555 1_555 yes
C(8) C(9) H(10) 106(3) 1_555 1_555 1_555 no
C(10) C(9) H(10) 124(3) 1_555 1_555 1_555 no
C(9) C(10) C(10) 126.1(7) 1_555 1_555 3_655 yes
C(9) C(10) H(11) 112(2) 1_555 1_555 1_555 no
C(10) C(10) H(11) 121(2) 3_655 1_555 1_555 no

loop_
_geom_bond_atom_site_label_1
_geom_bond_atom_site_label_2
_geom_bond_distance
_geom_bond_site_symmetry_1
_geom_bond_site_symmetry_2
_geom_bond_publ_flag
Cl(1) C(2) 1.736(5) 1_555 1_555 yes
O(1) C(8) 1.266(6) 1_555 1_555 yes
O(2) C(8) 1.272(7) 1_555 1_555 yes
N(1) C(7) 1.481(6) 1_555 1_555 yes
C(1) C(2) 1.404(6) 1_555 1_555 yes
C(1) C(6) 1.388(7) 1_555 1_555 yes
C(1) C(7) 1.508(7) 1_555 1_555 yes
C(2) C(3) 1.384(8) 1_555 1_555 yes
C(3) C(4) 1.397(8) 1_555 1_555 yes
C(4) C(5) 1.376(8) 1_555 1_555 yes
C(5) C(6) 1.387(7) 1_555 1_555 yes
C(8) C(9) 1.510(8) 1_555 1_555 yes
C(9) C(10) 1.356(7) 1_555 1_555 yes
C(10) C(10) 1.43(1) 1_555 3_655 yes

loop_
_geom_contact_atom_site_label_1
_geom_contact_atom_site_label_2
_geom_contact_distance
_geom_contact_site_symmetry_1
_geom_contact_site_symmetry_2
Cl(1) C(4) 3.490(7) 1_555 4_555
O(1) N(1) 2.773(6) 1_555 1_545
O(1) N(1) 3.107(6) 1_555 4_445
O(1) C(6) 3.309(6) 1_555 1_545
O(1) C(10) 3.346(7) 1_555 1_545
O(1) C(5) 3.363(7) 1_555 1_555
O(1) C(7) 3.378(7) 1_555 4_445
O(1) C(9) 3.505(6) 1_555 1_545
O(1) C(6) 3.568(6) 1_555 1_555
O(1) C(7) 3.570(6) 1_555 1_545
O(2) N(1) 2.803(6) 1_555 4_445
O(2) N(1) 2.835(6) 1_555 4_455
O(2) C(7) 3.464(6) 1_555 4_445
O(2) C(7) 3.495(6) 1_555 4_455
O(2) C(9) 3.532(7) 1_555 4_445
N(1) C(8) 3.305(8) 1_555 4_545
C(5) C(7) 3.565(8) 1_555 1_545

loop_
_geom_torsion_atom_site_label_1
_geom_torsion_atom_site_label_2
_geom_torsion_atom_site_label_3
_geom_torsion_atom_site_label_4
_geom_torsion
_geom_torsion_site_symmetry_1
_geom_torsion_site_symmetry_2
_geom_torsion_site_symmetry_3
_geom_torsion_site_symmetry_4
_geom_torsion_publ_flag
Cl(1) C(2) C(1) C(6) -178.9(4) 1_555 1_555 1_555 1_555 yes
Cl(1) C(2) C(1) C(7) -0.5(6) 1_555 1_555 1_555 1_555 yes
Cl(1) C(2) C(3) C(4) 178.7(5) 1_555 1_555 1_555 1_555 yes
O(1) C(8) C(9) C(10) 164.9(5) 1_555 1_555 1_555 1_555 yes
O(2) C(8) C(9) C(10) -18.2(8) 1_555 1_555 1_555 1_555 yes
N(1) C(7) C(1) C(2) 177.8(4) 1_555 1_555 1_555 1_555 yes
N(1) C(7) C(1) C(6) -3.9(7) 1_555 1_555 1_555 1_555 yes
C(1) C(2) C(3) C(4) -2.2(8) 1_555 1_555 1_555 1_555 yes
C(1) C(6) C(5) C(4) 1.6(8) 1_555 1_555 1_555 1_555 yes
C(2) C(1) C(6) C(5) -1.7(7) 1_555 1_555 1_555 1_555 yes
C(2) C(3) C(4) C(5) 2.0(9) 1_555 1_555 1_555 1_555 yes
C(3) C(2) C(1) C(6) 2.0(7) 1_555 1_555 1_555 1_555 yes
C(3) C(2) C(1) C(7) -179.6(5) 1_555 1_555 1_555 1_555 yes
C(3) C(4) C(5) C(6) -1.7(8) 1_555 1_555 1_555 1_555 yes
C(5) C(6) C(1) C(7) 179.9(5) 1_555 1_555 1_555 1_555 yes
C(8) C(9) C(10) C(10) 0(1) 1_555 1_555 1_555 3_655 yes
C(9) C(10) C(10) C(9) 180.0 1_555 1_555 3_655 3_655 yes
